data_7134755
loop_
_publ_author_name
'Marquardt, Michael'
'Vendier, Laure'
'Sournia-Saquet, Alix'
'Maurel, Vincent'
'Mouesca, Jean-Marie'
'Bastin, St&#xe9;phanie'
'Castillo, Ivan'
'C&#xe9;sar, Vincent'

_publ_section_title
;
 A non-innocent, &#x3c0;-extended N-heterobicyclic carbene-thiolate
 ligand.
;
_journal_issue 61
_journal_name_full 'Chemical communications (Cambridge, England)'
_journal_page_first 11437
_journal_page_last 11440
_journal_paper_doi 10.1039/d5cc02841h
_journal_volume 61
_journal_year 2025
_chemical_formula_moiety 'C16 H16 N2 S'
_chemical_formula_sum 'C16 H16 N2 S'
_chemical_formula_weight 268.38
_space_group_IT_number 61
_space_group_name_Hall '-P 2ac 2ab'
_space_group_name_H-M_alt 'P b c a'
_symmetry_cell_setting orthorhombic
_symmetry_space_group_name_Hall '-P 2ac 2ab'
_symmetry_space_group_name_H-M 'P b c a'
_atom_sites_solution_hydrogens difmap
_atom_sites_solution_primary direct
_audit_update_record
;
2025-05-09 deposited with the CCDC.	2025-06-16 downloaded from the CCDC.
;
_cell_angle_alpha 90
_cell_angle_beta 90
_cell_angle_gamma 90
_cell_formula_units_Z 8
_cell_length_a 7.95020(3)
_cell_length_b 15.00228(8)
_cell_length_c 22.48379(11)
_cell_measurement_reflns_used 37448
_cell_measurement_temperature 100
_cell_measurement_theta_max 80.14
_cell_measurement_theta_min 3.93
_cell_volume 2681.67(2)
_computing_cell_refinement
; 
 CrysAlisPro 1.171.42.102a (Rigaku OD, 2023)
;
_computing_data_collection 'CrysAlisPro 1.171.42.102a (Rigaku OD, 2023)'
_computing_data_reduction
; 
 CrysAlisPro 1.171.42.102a (Rigaku OD, 2023) 
;
_computing_molecular_graphics 'CAMERON (Watkin et al., 1996)'
_computing_publication_material 'CRYSTALS (Betteridge et al., 2003)'
_computing_structure_refinement 'CRYSTALS (Betteridge et al., 2003)'
_computing_structure_solution 'SHELXT (Sheldrick, 2015)'
_diffrn_ambient_temperature 100
_diffrn_detector 'Hybrid Pixel Array Detector'
_diffrn_detector_area_resol_mean 10.0000
_diffrn_detector_type HyPix
_diffrn_measured_fraction_theta_full 0.997
_diffrn_measured_fraction_theta_max 0.997
_diffrn_measurement_device 'four-circle diffractometer'
_diffrn_measurement_device_type 'XtaLAB Synergy, Dualflex, HyPix'
_diffrn_measurement_method '\f & \w scans'
_diffrn_radiation_monochromator mirror
_diffrn_radiation_probe x-ray
_diffrn_radiation_type 'Cu K\a'
_diffrn_radiation_wavelength 1.54184
_diffrn_reflns_av_R_equivalents 0.029
_diffrn_reflns_av_unetI/netI 0.035
_diffrn_reflns_limit_h_max 10
_diffrn_reflns_limit_h_min -8
_diffrn_reflns_limit_k_max 19
_diffrn_reflns_limit_k_min -18
_diffrn_reflns_limit_l_max 28
_diffrn_reflns_limit_l_min -28
_diffrn_reflns_number 53021
_diffrn_reflns_theta_full 80.228
_diffrn_reflns_theta_max 80.228
_diffrn_reflns_theta_min 3.932
_diffrn_source 'micro-focus sealed X-ray tube'
_diffrn_source_type 'PhotonJet (Cu) X-ray Source'
_diffrn_standards_number 0
_exptl_absorpt_coefficient_mu 2.018
_exptl_absorpt_correction_T_max 0.96
_exptl_absorpt_correction_T_min 0.55
_exptl_absorpt_correction_type multi-scan
_exptl_absorpt_process_details
; 
 CrysAlisPro 1.171.42.102a (Rigaku OD, 2023)
;
_exptl_crystal_colour yellow
_exptl_crystal_density_diffrn 1.329
_exptl_crystal_density_meas ?
_exptl_crystal_density_method 'not measured'
_exptl_crystal_description plate
_exptl_crystal_F_000 1136
_exptl_crystal_size_max 0.200
_exptl_crystal_size_mid 0.120
_exptl_crystal_size_min 0.020
_refine_diff_density_max 0.28
_refine_diff_density_min -0.25
_refine_ls_extinction_method None
_refine_ls_goodness_of_fit_ref 0.9847
_refine_ls_hydrogen_treatment noref
_refine_ls_matrix_type full
_refine_ls_number_parameters 172
_refine_ls_number_reflns 2919
_refine_ls_number_restraints 0
_refine_ls_R_factor_all 0.0332
_refine_ls_R_factor_gt 0.0327
_refine_ls_shift/su_max 0.0003610
_refine_ls_shift/su_mean 0.0000541
_refine_ls_structure_factor_coef Fsqd
_refine_ls_weighting_details
;
 Method= Modified Sheldrick 
 w=1/[\s^2^(F^2^) + ( 0.05P)^2^ + 2.00P] 
 ,where P=(max(Fo^2^,0) + 2Fc^2^)/3 
;
_refine_ls_weighting_scheme calc
_refine_ls_wR_factor_all 0.0900
_refine_ls_wR_factor_gt 0.0895
_refine_ls_wR_factor_ref 0.0900
_reflns_limit_h_max 10
_reflns_limit_h_min 0
_reflns_limit_k_max 19
_reflns_limit_k_min 0
_reflns_limit_l_max 28
_reflns_limit_l_min 0
_reflns_number_gt 2841
_reflns_number_total 2919
_reflns_threshold_expression I>2.0\s(I)
_oxford_diffrn_Wilson_B_factor 0.00
_oxford_diffrn_Wilson_scale 0.00
_oxford_refine_ls_r_factor_ref 0.0332
_oxford_refine_ls_scale 2.43(2)
_oxford_reflns_number_all 2919
_cod_data_source_file d5cc02841h2.cif
_cod_data_source_block 20231127EqA-MM006
_cod_depositor_comments
;
The following automatic conversions were performed:

data item '_exptl_crystal_density_meas' value 'not measured' was
changed to '?' -- the value is perceived as not measured.

Automatic conversion script
Id: cif_fix_values 8170 2020-07-09 18:12:32Z antanas 

 Adding full bibliography for 7134755--7134757.cif.
;
_cod_original_sg_symbol_H-M 'P b c a '
_cod_database_code 7134755
_oxford_refine_reflns_threshold_expression I>-3.0\s(I)
_oxford_refine_ls_r_factor_all 0.0332
_oxford_refine_ls_wr_factor_all 0.0900

loop_
_symmetry_equiv_pos_as_xyz
x,y,z
-x,-y,-z
-x+1/2,-y,z+1/2
x+1/2,y,-z+1/2
x+1/2,-y+1/2,-z
-x+1/2,y+1/2,z
-x,y+1/2,-z+1/2
x,-y+1/2,z+1/2

loop_
_atom_site_label
_atom_site_type_symbol
_atom_site_fract_x
_atom_site_fract_y
_atom_site_fract_z
_atom_site_U_iso_or_equiv
_atom_site_occupancy
_atom_site_adp_type
_atom_site_refinement_flags_posn
_atom_site_refinement_flags_adp
_atom_site_refinement_flags_occupancy
_atom_site_disorder_assembly
_atom_site_disorder_group
_atom_site_attached_hydrogens
S19 S 0.19100(4) 0.57604(2) 0.064472(14) 0.0191 1.0000 Uani . . . . . .
N3 N -0.14263(13) 0.55321(7) 0.07484(4) 0.0149 1.0000 Uani . . . . . .
N1 N -0.27792(13) 0.47238(7) 0.13889(4) 0.0163 1.0000 Uani . . . . . .
C2 C -0.12420(15) 0.49531(8) 0.12000(6) 0.0165 1.0000 Uani . . . . . .
H2 H -0.0206 0.4744 0.1357 0.0199 1.0000 Uiso . . . . . .
C5 C -0.06739(16) 0.65289(8) -0.00067(5) 0.0173 1.0000 Uani . . . . . .
H5 H 0.0136 0.6828 -0.0245 0.0210 1.0000 Uiso . . . . . .
C8 C -0.31504(15) 0.56704(9) 0.06452(5) 0.0162 1.0000 Uani . . . . . .
C7 C -0.36440(16) 0.62747(9) 0.01953(6) 0.0183 1.0000 Uani . . . . . .
H7 H -0.4797 0.6386 0.0114 0.0222 1.0000 Uiso . . . . . .
C15 C -0.27546(15) 0.44732(8) 0.24640(6) 0.0161 1.0000 Uani . . . . . .
C11 C -0.37628(15) 0.33018(8) 0.17911(5) 0.0173 1.0000 Uani . . . . . .
C14 C -0.30996(15) 0.39115(9) 0.29423(5) 0.0169 1.0000 Uani . . . . . .
H14 H -0.2838 0.4107 0.3334 0.0205 1.0000 Uiso . . . . . .
C4 C -0.01130(15) 0.59601(8) 0.04295(5) 0.0158 1.0000 Uani . . . . . .
C16 C -0.40696(19) 0.29510(10) 0.11749(6) 0.0252 1.0000 Uani . . . . . .
H161 H -0.4781 0.3371 0.0956 0.0386 1.0000 Uiso . . . . . .
H162 H -0.2993 0.2882 0.0968 0.0386 1.0000 Uiso . . . . . .
H163 H -0.4636 0.2372 0.1200 0.0386 1.0000 Uiso . . . . . .
C10 C -0.30985(15) 0.41489(8) 0.18941(5) 0.0156 1.0000 Uani . . . . . .
C17 C -0.20835(17) 0.54019(9) 0.25679(6) 0.0211 1.0000 Uani . . . . . .
H171 H -0.2308 0.5581 0.2979 0.0319 1.0000 Uiso . . . . . .
H172 H -0.0867 0.5409 0.2496 0.0319 1.0000 Uiso . . . . . .
H173 H -0.2637 0.5819 0.2295 0.0319 1.0000 Uiso . . . . . .
C6 C -0.24008(17) 0.66913(8) -0.01184(6) 0.0191 1.0000 Uani . . . . . .
H6 H -0.2703 0.7103 -0.0421 0.0231 1.0000 Uiso . . . . . .
C9 C -0.39825(15) 0.51542(8) 0.10568(5) 0.0174 1.0000 Uani . . . . . .
H9 H -0.5166 0.5105 0.1103 0.0212 1.0000 Uiso . . . . . .
C13 C -0.38175(15) 0.30713(8) 0.28635(5) 0.0175 1.0000 Uani . . . . . .
C12 C -0.41341(16) 0.27807(8) 0.22866(6) 0.0180 1.0000 Uani . . . . . .
H12 H -0.4618 0.2208 0.2229 0.0217 1.0000 Uiso . . . . . .
C18 C -0.42567(18) 0.24947(9) 0.33896(6) 0.0237 1.0000 Uani . . . . . .
H181 H -0.3253 0.2172 0.3522 0.0359 1.0000 Uiso . . . . . .
H182 H -0.4673 0.2871 0.3715 0.0359 1.0000 Uiso . . . . . .
H183 H -0.5131 0.2067 0.3275 0.0359 1.0000 Uiso . . . . . .

loop_
_atom_site_aniso_label
_atom_site_aniso_U_11
_atom_site_aniso_U_22
_atom_site_aniso_U_33
_atom_site_aniso_U_23
_atom_site_aniso_U_13
_atom_site_aniso_U_12
S19 0.01165(17) 0.02130(18) 0.02448(18) 0.00171(11) -0.00101(11) -0.00051(11)
N3 0.0123(5) 0.0157(5) 0.0167(5) 0.0000(4) -0.0002(4) 0.0008(4)
N1 0.0136(5) 0.0183(5) 0.0170(5) 0.0028(4) -0.0006(4) 0.0007(4)
C2 0.0134(5) 0.0170(6) 0.0191(6) 0.0011(4) -0.0005(4) 0.0005(4)
C5 0.0169(6) 0.0177(6) 0.0173(5) 0.0002(4) 0.0021(4) -0.0023(5)
C8 0.0129(6) 0.0181(6) 0.0176(6) -0.0005(4) -0.0007(4) 0.0015(4)
C7 0.0144(6) 0.0211(6) 0.0194(6) 0.0025(5) -0.0017(5) 0.0026(5)
C15 0.0111(5) 0.0165(5) 0.0206(6) -0.0008(5) -0.0007(4) 0.0024(5)
C11 0.0159(6) 0.0184(6) 0.0177(6) -0.0012(5) -0.0018(4) 0.0015(5)
C14 0.0145(6) 0.0200(6) 0.0162(5) -0.0017(5) -0.0004(4) 0.0041(4)
C4 0.0141(5) 0.0154(5) 0.0177(6) -0.0026(4) 0.0014(4) -0.0014(4)
C16 0.0310(7) 0.0267(7) 0.0179(6) -0.0023(5) -0.0036(5) -0.0050(6)
C10 0.0135(6) 0.0172(6) 0.0162(6) 0.0034(4) 0.0004(4) 0.0015(4)
C17 0.0186(6) 0.0190(6) 0.0257(6) -0.0021(5) -0.0012(5) -0.0014(5)
C6 0.0205(6) 0.0195(6) 0.0174(5) 0.0025(5) -0.0008(5) 0.0015(5)
C9 0.0124(5) 0.0207(6) 0.0192(6) 0.0027(5) -0.0011(4) 0.0015(5)
C13 0.0153(5) 0.0187(6) 0.0184(6) 0.0024(5) 0.0007(4) 0.0042(4)
C12 0.0180(6) 0.0147(5) 0.0213(6) 0.0001(5) -0.0013(5) 0.0005(5)
C18 0.0289(7) 0.0224(6) 0.0199(6) 0.0046(5) 0.0012(5) 0.0012(5)

loop_
_atom_type_symbol
_atom_type_scat_dispersion_real
_atom_type_scat_dispersion_imag
_atom_type_scat_Cromer_Mann_a1
_atom_type_scat_Cromer_Mann_b1
_atom_type_scat_Cromer_Mann_a2
_atom_type_scat_Cromer_Mann_b2
_atom_type_scat_Cromer_Mann_a3
_atom_type_scat_Cromer_Mann_b3
_atom_type_scat_Cromer_Mann_a4
_atom_type_scat_Cromer_Mann_b4
_atom_type_scat_Cromer_Mann_c
_atom_type_scat_source
C 0.0181 0.0091 2.3100 20.8439 1.0200 10.2075 1.5886 0.5687 0.8650 51.6512 0.2156 'International Tables Vol C 4.2.6.8 and 6.1.1.4'
H 0.0000 0.0000 0.4930 10.5109 0.3229 26.1257 0.1402 3.1424 0.0408 57.7998 0.0030 'International Tables Vol C 4.2.6.8 and 6.1.1.4'
N 0.0311 0.0180 12.2126 0.0057 3.1322 9.8933 2.0125 28.9975 1.1663 0.5826 -11.5290 'International Tables Vol C 4.2.6.8 and 6.1.1.4'
S 0.3331 0.5567 6.9053 1.4679 5.2034 22.2151 1.4379 0.2536 1.5863 56.1720 0.8669 'International Tables Vol C 4.2.6.8 and 6.1.1.4'

loop_
_geom_angle_atom_site_label_1
_geom_angle_site_symmetry_1
_geom_angle_atom_site_label_2
_geom_angle_site_symmetry_2
_geom_angle_atom_site_label_3
_geom_angle_site_symmetry_3
_geom_angle
_geom_angle_publ_flag
C2 . N3 . C8 . 109.05(10) yes
C2 . N3 . C4 . 126.41(11) yes
C8 . N3 . C4 . 124.53(10) yes
C2 . N1 . C10 . 124.17(10) yes
C2 . N1 . C9 . 110.01(10) yes
C10 . N1 . C9 . 125.71(10) yes
N3 . C2 . N1 . 107.83(10) yes
N3 . C2 . H2 . 126.1 no
N1 . C2 . H2 . 126.1 no
H5 . C5 . C4 . 118.4 no
H5 . C5 . C6 . 118.4 no
C4 . C5 . C6 . 123.21(11) yes
N3 . C8 . C7 . 118.91(11) yes
N3 . C8 . C9 . 105.94(10) yes
C7 . C8 . C9 . 135.11(12) yes
C8 . C7 . H7 . 121.3 no
C8 . C7 . C6 . 117.52(11) yes
H7 . C7 . C6 . 121.2 no
C14 . C15 . C10 . 117.28(11) yes
C14 . C15 . C17 . 120.54(11) yes
C10 . C15 . C17 . 122.15(11) yes
C16 . C11 . C10 . 122.26(11) yes
C16 . C11 . C12 . 120.45(11) yes
C10 . C11 . C12 . 117.30(11) yes
C15 . C14 . H14 . 119.0 no
C15 . C14 . C13 . 121.94(11) yes
H14 . C14 . C13 . 119.0 no
N3 . C4 . C5 . 113.74(11) yes
N3 . C4 . S19 . 118.06(9) yes
C5 . C4 . S19 . 128.12(10) yes
C11 . C16 . H161 . 109.4 no
C11 . C16 . H162 . 109.5 no
H161 . C16 . H162 . 109.5 no
C11 . C16 . H163 . 109.5 no
H161 . C16 . H163 . 109.5 no
H162 . C16 . H163 . 109.5 no
N1 . C10 . C15 . 118.51(11) yes
N1 . C10 . C11 . 118.58(11) yes
C15 . C10 . C11 . 122.91(11) yes
C15 . C17 . H171 . 109.5 no
C15 . C17 . H172 . 109.5 no
H171 . C17 . H172 . 109.5 no
C15 . C17 . H173 . 109.5 no
H171 . C17 . H173 . 109.5 no
H172 . C17 . H173 . 109.4 no
C5 . C6 . C7 . 122.08(11) yes
C5 . C6 . H6 . 118.9 no
C7 . C6 . H6 . 119.0 no
C8 . C9 . N1 . 107.16(10) yes
C8 . C9 . H9 . 126.5 no
N1 . C9 . H9 . 126.4 no
C14 . C13 . C12 . 118.39(11) yes
C14 . C13 . C18 . 120.93(11) yes
C12 . C13 . C18 . 120.67(11) yes
C11 . C12 . C13 . 122.11(11) yes
C11 . C12 . H12 . 118.9 no
C13 . C12 . H12 . 119.0 no
C13 . C18 . H181 . 109.5 no
C13 . C18 . H182 . 109.5 no
H181 . C18 . H182 . 109.4 no
C13 . C18 . H183 . 109.5 no
H181 . C18 . H183 . 109.5 no
H182 . C18 . H183 . 109.4 no

loop_
_geom_bond_atom_site_label_1
_geom_bond_site_symmetry_1
_geom_bond_atom_site_label_2
_geom_bond_site_symmetry_2
_geom_bond_distance
_geom_bond_publ_flag
S19 . C4 . 1.7061(13) yes
N3 . C2 . 1.3441(16) yes
N3 . C8 . 1.4056(15) yes
N3 . C4 . 1.4201(16) yes
N1 . C2 . 1.3388(16) yes
N1 . C10 . 1.4487(15) yes
N1 . C9 . 1.3746(15) yes
C2 . H2 . 0.950 no
C5 . H5 . 0.950 no
C5 . C4 . 1.3743(17) yes
C5 . C6 . 1.4168(18) yes
C8 . C7 . 1.4139(17) yes
C8 . C9 . 1.3761(17) yes
C7 . H7 . 0.950 no
C7 . C6 . 1.3657(18) yes
C15 . C14 . 1.3934(17) yes
C15 . C10 . 1.3977(17) yes
C15 . C17 . 1.5101(17) yes
C11 . C16 . 1.5019(17) yes
C11 . C10 . 1.3955(17) yes
C11 . C12 . 1.3927(17) yes
C14 . H14 . 0.950 no
C14 . C13 . 1.3951(18) yes
C16 . H161 . 0.980 no
C16 . H162 . 0.980 no
C16 . H163 . 0.980 no
C17 . H171 . 0.980 no
C17 . H172 . 0.980 no
C17 . H173 . 0.980 no
C6 . H6 . 0.950 no
C9 . H9 . 0.950 no
C13 . C12 . 1.3914(17) yes
C13 . C18 . 1.5064(17) yes
C12 . H12 . 0.950 no
C18 . H181 . 0.980 no
C18 . H182 . 0.981 no
C18 . H183 . 0.980 no
